data_2101013
loop_
_publ_author_name
'Fettouhi, M.'
'Ouahab, L.'
'Grandjean, D.'
'Toupet, L.'

_publ_section_title
;
 Structures at 293 and 100 K of
 \b-tetrakis[bis(ethylenedithio)tetrathiafulvalene]
 tetracyanonickelate(II): \b-[BEDT-TTF]~4~[Ni(CN)~4~]
;
_journal_issue 4
_journal_name_full 'Acta Crystallographica Section B'
_journal_page_first 685
_journal_page_last 691
_journal_paper_doi 10.1107/S0108768192010279
_journal_volume 49
_journal_year 1993
_chemical_formula_moiety '4(C10 H8 S8),C4 N4 Ni'
_chemical_formula_sum 'C44 H32 N4 Ni S32'
_chemical_formula_weight 1701.53
_space_group_IT_number 2
_space_group_name_Hall '-P 1'
_space_group_name_H-M_alt 'P -1'
_symmetry_cell_setting triclinic
_symmetry_space_group_name_Hall '-P 1'
_symmetry_space_group_name_H-M 'P -1'
_cell_angle_alpha 95.87(3)
_cell_angle_beta 98.17(4)
_cell_angle_gamma 115.71(3)
_cell_formula_units_Z 1
_cell_length_a 9.721(4)
_cell_length_b 10.761(4)
_cell_length_c 16.431(5)
_cell_volume 1506.8(11)
_diffrn_radiation_type molybdenum
_diffrn_radiation_wavelength 0.71073
_exptl_absorpt_coefficient_mu 1.431
_exptl_crystal_density_diffrn 1.875
_exptl_crystal_F_000 864
_cod_data_source_file pa0283.cif
_cod_data_source_block pa0283b
_cod_original_cell_volume 1507(2)
_cod_original_formula_sum 'C44 H32 N4 Ni1 S32'
_cod_database_code 2101013

loop_
_space_group_symop_id
_space_group_symop_operation_xyz
1 x,y,z
2 -x,-y,-z

loop_
_atom_site_label
_atom_site_fract_x
_atom_site_fract_y
_atom_site_fract_z
Ni .000 .000 .000
S1 .4093(3) .5946(3) .5709(2)
S2 .2133(3) .7372(3) .5905(2)
S3 .0486(3) .6316(3) .3987(2)
S4 .2511(3) .4987(3) .3711(2)
S5 -.1187(3) .5566(3) .2238(2)
S6 .1379(3) .4145(3) .1890(2)
S7 .3206(3) .8297(3) .7729(2)
S8 .5552(3) .6597(3) .7495(2)
S9 .5067(3) .8652(3) .3370(2)
S10 .6803(3) .7006(3) .3184(2)
S11 .8496(3) .8044(3) .5105(2)
S12 .6681(3) .9601(3) .5368(2)
S13 1.0396(3) .9019(3) .6823(2)
S14 .8167(3) 1.0791(3) .7127(2)
S15 .3800(3) .8209(3) .1557(2)
S16 .5918(3) .6277(3) .1345(2)
N1 -.2690(10) .0610(10) .0219(7)
N2 .1950(10) .3150(10) .0124(6)
C1 -.1680(10) .0340(10) .0123(7)
C2 .1220(10) .1920(10) .0066(7)
C3 .2610(10) .6290(10) .5237(7)
C4 .4220(10) .6750(10) .6724(7)
C5 .3310(10) .7370(10) .6814(7)
C6 -.0440(10) .5410(10) .1308(7)
C7 -.0240(10) .4090(10) .1156(7)
C8 .1950(10) .5910(10) .4423(7)
C9 .0250(10) .5500(10) .2968(7)
C10 .1190(10) .4920(10) .2836(7)
C11 .4420(10) .7980(10) .8543(7)
C12 .5880(10) .7990(10) .8298(7)
C13 .6440(10) .8160(10) .3857(7)
C14 .4940(10) .7870(10) .2349(7)
C15 .5750(10) .7160(10) .2263(7)
C16 .9840(10) .9430(10) .7775(7)
C17 .9740(10) 1.079(2) .7860(7)
C18 .7110(10) .8550(10) .4656(7)
C19 .8930(10) .9070(10) .6091(7)
C20 .8100(10) .9730(10) .6215(7)
C21 .3600(10) .6970(10) .0670(7)
C22 .5150(10) .7020(10) .0561(7)
H1 .0588 .6230 .1360
H2 -.1195 .5373 .0813
H3 -.1217 .3271 .1205
H4 -.0047 .3967 .0578
H5 .3784 .7032 .8681
H6 .4756 .8715 .9048
H7 .6459 .8881 .8103
H8 .6543 .7930 .8803
H9 1.0628 .9493 .8258
H10 .8793 .8663 .7785
H11 .9607 1.1045 .8436
H12 1.10747 1.1560 .7770
H13 .3124 .7171 .0155
H14 .2904 .6001 .0750
H15 .5001 .6501 -.0004
H16 .5918 .8036 .0610

loop_
_geom_angle_atom_site_label_1
_geom_angle_atom_site_label_2
_geom_angle_atom_site_label_3
_geom_angle
C1 Ni C1 180.
C1 Ni C2 88.9(5)
C1 Ni C2 91.1(5)
C2 Ni C2 180.
C3 S1 C4 95.1(6)
C3 S2 C5 94.8(6)
C8 S3 C9 95.8(6)
C8 S4 C10 94.9(6)
C6 S5 C9 99.2(6)
C7 S6 C10 101.8(6)
C5 S7 C11 102.7(6)
C4 S8 C12 100.3(7)
C13 S9 C14 95.7(6)
C13 S10 C15 94.9(6)
C18 S11 C19 94.9(7)
C18 S12 C20 94.5(6)
C16 S13 C19 99.7(6)
C17 S14 C20 102.2(7)
C14 S15 C21 101.5(7)
C15 S16 C22 100.0(6)
Ni C1 N1 177.2(9)
Ni C2 N2 177.0(10)
S1 C3 S2 114.5(6)
S1 C3 C8 125.0(10)
S2 C3 C8 120.0(10)
S1 C4 S8 113.8(8)
S1 C4 C5 117.7(9)
S8 C4 C5 128.5(9)
S2 C5 S7 113.8(8)
S2 C5 C4 117.2(8)
S7 C5 C4 128.8(8)
S5 C6 C7 113.1(8)
S6 C7 C6 113.2(7)
S3 C8 S4 115.0(6)
S3 c8 C3 123.0(10)
S4 C8 C3 122.0(10)
S3 C9 S5 115.2(8)
S3 C9 C10 117.0(8)
S5 C9 C10 127.8(8)
S4 C10 S6 113.5(8)
S4 C10 C9 117.3(8)
S6 C10 C9 129.2(9)
S7 C11 C12 114.0(8)
S8 C12 C11 115.7(7)
S9 C13 S10 113.9(5)
S9 C13 C18 125.0(10)
S10 C13 C18 121.0(10)
S9 C14 S15 114.9(9)
S9 C14 C15 117.2(9)
S15 C14 C15 127.9(9)
S10 C15 S16 113.0(8)
S10 C15 C14 117.5(8)
S16 C15 C14 129.5(9)
S13 C16 C17 113.3(9)
S14 C17 C16 115.0(7)
S11 C18 S12 114.3(6)
S11 C18 C13 123.0(10)
S12 C18 C13 123.0(10)
S11 C19 S13 115.0(10)
S11 C19 C20 117.9(9)
S13 C19 C20 127.5(9)
S12 C20 S14 112.2(8)
S12 C20 C19 118.1(8)
S14 C20 C19 129.7(9)
S15 C21 C22 112.9(7)
S16 C22 C21 113.0(9)

loop_
_geom_bond_atom_site_label_1
_geom_bond_atom_site_label_2
_geom_bond_distance
Ni C1 1.860(10)
Ni C2 1.870(10)
S1 C3 1.740(10)
S1 C4 1.760(10)
S2 C3 1.770(10)
S2 C5 1.750(10)
S3 C8 1.740(10)
S3 C9 1.740(10)
S4 C8 1.750(10)
S4 C10 1.760(10)
S5 C6 1.800(10)
S5 C9 1.730(10)
S6 C7 1.820(10)
S6 C10 1.760(10)
S7 C5 1.760(10)
S7 C11 1.820(10)
S8 C4 1.750(10)
S8 C12 1.770(10)
S9 C13 1.760(10)
S9 C14 1.760(10)
S10 C13 1.760(10)
S10 C15 1.770(10)
S11 C18 1.760(10)
S11 C19 1.750(10)
S12 C18 1.760(10)
S12 C20 1.760(10)
S13 C16 1.800(10)
S13 C19 1.760(10)
S14 C17 1.810(10)
S14 C20 1.760(10)
S15 C14 1.750(10)
S15 C21 1.800(10)
S16 C15 1.770(10)
S16 C22 1.82(2)
N1 C1 1.16(2)
N2 C2 1.18(2)
C3 C8 1.34(2)
C4 C5 1.33(2)
C6 C7 1.52(2)
C9 C10 1.35(2)
C11 C12 1.53(2)
C13 C18 1.320(10)
C14 C15 1.33(2)
C16 C17 1.50(2)
C19 C20 1.31(2)
C21 C22 1.51(2)
